data_1504076
loop_
_publ_author_name
'Zheng, Zhao-Jing'
'Shu, Xing-Zhong'
'Ji, Ke-Gong'
'Zhao, Shu-Chun'
'Liang, Yong-Min'

_publ_section_title
;
 Acid-catalyzed skeletal rearrangement of epoxy alkynes: a fast access to
 highly functionalized allenes.
;
_journal_issue 15
_journal_name_full 'Organic letters'
_journal_page_first 3214
_journal_page_last 3217
_journal_paper_doi 10.1021/ol9014199
_journal_volume 11
_journal_year 2009
_chemical_formula_sum 'C15 H17 Cl O2'
_chemical_formula_weight 264.74
_chemical_name_systematic
; 
 ? 
;
_space_group_IT_number 14
_symmetry_cell_setting monoclinic
_symmetry_space_group_name_Hall '-P 2ybc'
_symmetry_space_group_name_H-M 'P 1 21/c 1'
_atom_sites_solution_hydrogens geom
_atom_sites_solution_primary direct
_atom_sites_solution_secondary difmap
_audit_creation_method SHELXL-97
_cell_angle_alpha 90.00
_cell_angle_beta 95.417(9)
_cell_angle_gamma 90.00
_cell_formula_units_Z 4
_cell_length_a 9.4886(18)
_cell_length_b 8.7358(16)
_cell_length_c 16.598(3)
_cell_measurement_reflns_used 2398
_cell_measurement_temperature 296(2)
_cell_measurement_theta_max 25.44
_cell_measurement_theta_min 2.47
_cell_volume 1369.7(4)
_computing_cell_refinement 'Bruker SMART'
_computing_data_collection 'Bruker SMART'
_computing_data_reduction 'Bruker SAINT'
_computing_molecular_graphics 'Bruker SHELXTL'
_computing_publication_material 'Bruker SHELXTL'
_computing_structure_refinement 'SHELXL-97 (Sheldrick, 1997)'
_computing_structure_solution 'SHELXS-97 (Sheldrick, 1990)'
_diffrn_ambient_temperature 296(2)
_diffrn_measured_fraction_theta_full 0.992
_diffrn_measured_fraction_theta_max 0.992
_diffrn_measurement_device_type 'CCD area detector'
_diffrn_measurement_method 'phi and omega scans'
_diffrn_radiation_monochromator graphite
_diffrn_radiation_source 'fine-focus sealed tube'
_diffrn_radiation_type MoK\a
_diffrn_radiation_wavelength 0.71073
_diffrn_reflns_av_R_equivalents 0.0303
_diffrn_reflns_av_sigmaI/netI 0.0324
_diffrn_reflns_limit_h_max 11
_diffrn_reflns_limit_h_min -10
_diffrn_reflns_limit_k_max 11
_diffrn_reflns_limit_k_min -10
_diffrn_reflns_limit_l_max 21
_diffrn_reflns_limit_l_min -20
_diffrn_reflns_number 7986
_diffrn_reflns_theta_full 26.79
_diffrn_reflns_theta_max 26.79
_diffrn_reflns_theta_min 2.16
_exptl_absorpt_coefficient_mu 0.270
_exptl_absorpt_correction_T_max 0.9551
_exptl_absorpt_correction_T_min 0.8932
_exptl_absorpt_correction_type multi-scan
_exptl_absorpt_process_details sadabs
_exptl_crystal_colour colorless
_exptl_crystal_density_diffrn 1.284
_exptl_crystal_density_method 'not measured'
_exptl_crystal_description block
_exptl_crystal_F_000 560
_exptl_crystal_size_max 0.43
_exptl_crystal_size_mid 0.35
_exptl_crystal_size_min 0.17
_refine_diff_density_max 0.210
_refine_diff_density_min -0.212
_refine_diff_density_rms 0.043
_refine_ls_extinction_method none
_refine_ls_goodness_of_fit_ref 1.026
_refine_ls_hydrogen_treatment constr
_refine_ls_matrix_type full
_refine_ls_number_parameters 165
_refine_ls_number_reflns 2904
_refine_ls_number_restraints 0
_refine_ls_restrained_S_all 1.026
_refine_ls_R_factor_all 0.0514
_refine_ls_R_factor_gt 0.0373
_refine_ls_shift/su_max 0.000
_refine_ls_shift/su_mean 0.000
_refine_ls_structure_factor_coef Fsqd
_refine_ls_weighting_details 'calc w=1/[\s^2^(Fo^2^)+(0.0482P)^2^+0.2188P] where P=(Fo^2^+2Fc^2^)/3'
_refine_ls_weighting_scheme calc
_refine_ls_wR_factor_gt 0.0915
_refine_ls_wR_factor_ref 0.1003
_reflns_number_gt 2248
_reflns_number_total 2904
_reflns_threshold_expression >2sigma(I)
_cod_data_source_file ol9014199_si_003.cif
_cod_data_source_block p21c
_cod_depositor_comments
;
The following automatic conversions were performed:

'_symmetry_cell_setting' value 'Monoclinic' changed to 'monoclinic'
according to /home/saulius/struct/CIF-dictionaries/cif_core.dic
dictionary named 'cif_core.dic' version 2.4.2 from 2011-04-26.

Automatic conversion script
Id: cif_fix_values 1715 2011-07-08 13:25:40Z adriana 
;
_cod_original_sg_symbol_H-M P2(1)/c
_cod_database_code 1504076

loop_
_symmetry_equiv_pos_as_xyz
'x, y, z'
'-x, y+1/2, -z+1/2'
'-x, -y, -z'
'x, -y-1/2, z-1/2'

loop_
_atom_site_label
_atom_site_type_symbol
_atom_site_fract_x
_atom_site_fract_y
_atom_site_fract_z
_atom_site_U_iso_or_equiv
_atom_site_adp_type
_atom_site_occupancy
_atom_site_symmetry_multiplicity
_atom_site_calc_flag
_atom_site_refinement_flags
C1 C 0.58601(18) 0.3700(2) 0.06809(11) 0.0460(4) Uani 1 1 d .
H1 H 0.5077 0.4217 0.0841 0.055 Uiso 1 1 calc R
C2 C 0.5729(2) 0.2191(2) 0.04267(13) 0.0575(5) Uani 1 1 d .
H2 H 0.4857 0.1702 0.0416 0.069 Uiso 1 1 calc R
C3 C 0.6878(2) 0.1413(2) 0.01913(12) 0.0592(5) Uani 1 1 d .
H3 H 0.6789 0.0395 0.0031 0.071 Uiso 1 1 calc R
C4 C 0.8159(2) 0.2144(2) 0.01930(13) 0.0583(5) Uani 1 1 d .
H4 H 0.8936 0.1622 0.0028 0.070 Uiso 1 1 calc R
C5 C 0.82999(18) 0.3653(2) 0.04384(11) 0.0469(4) Uani 1 1 d .
H5 H 0.9168 0.4144 0.0430 0.056 Uiso 1 1 calc R
C6 C 0.71557(16) 0.44403(17) 0.06970(9) 0.0356(3) Uani 1 1 d .
C7 C 0.72826(16) 0.60568(17) 0.10205(9) 0.0333(3) Uani 1 1 d .
H7 H 0.6322 0.6446 0.1058 0.040 Uiso 1 1 calc R
C8 C 0.80789(15) 0.61542(17) 0.18671(9) 0.0318(3) Uani 1 1 d .
C9 C 0.73743(19) 0.5111(2) 0.24524(10) 0.0448(4) Uani 1 1 d .
H9A H 0.7739 0.4077 0.2429 0.054 Uiso 1 1 calc R
H9B H 0.6358 0.5086 0.2317 0.054 Uiso 1 1 calc R
C10 C 0.7731(2) 0.5795(2) 0.32963(11) 0.0634(6) Uani 1 1 d .
H10A H 0.6871 0.6002 0.3550 0.076 Uiso 1 1 calc R
H10B H 0.8310 0.5089 0.3636 0.076 Uiso 1 1 calc R
C11 C 0.8533(2) 0.7268(2) 0.31832(10) 0.0534(5) Uani 1 1 d .
H11A H 0.9544 0.7104 0.3291 0.064 Uiso 1 1 calc R
H11B H 0.8247 0.8055 0.3547 0.064 Uiso 1 1 calc R
C12 C 0.81639(16) 0.77431(18) 0.23026(9) 0.0361(4) Uani 1 1 d .
C13 C 0.67696(17) 0.8642(2) 0.21760(11) 0.0459(4) Uani 1 1 d .
H13A H 0.6605 0.8943 0.1613 0.055 Uiso 1 1 calc R
H13B H 0.5995 0.7984 0.2299 0.055 Uiso 1 1 calc R
C14 C 0.67857(19) 1.0011(2) 0.26873(12) 0.0514(5) Uani 1 1 d .
C15 C 0.6827(2) 1.1068(3) 0.31237(14) 0.0679(6) Uani 1 1 d .
H15 H 0.6860 1.1907 0.3470 0.082 Uiso 1 1 calc R
Cl1 Cl 0.81127(5) 0.72606(5) 0.03165(2) 0.04598(15) Uani 1 1 d .
O1 O 0.95003(11) 0.56313(12) 0.18352(7) 0.0397(3) Uani 1 1 d .
H1A H 1.0008 0.6356 0.1740 0.060 Uiso 1 1 calc R
O2 O 0.92596(12) 0.86102(14) 0.19954(7) 0.0466(3) Uani 1 1 d .
H2A H 0.9588 0.9213 0.2342 0.070 Uiso 1 1 calc R

loop_
_atom_site_aniso_label
_atom_site_aniso_U_11
_atom_site_aniso_U_22
_atom_site_aniso_U_33
_atom_site_aniso_U_23
_atom_site_aniso_U_13
_atom_site_aniso_U_12
C1 0.0396(9) 0.0460(10) 0.0527(10) -0.0049(8) 0.0051(7) -0.0019(8)
C2 0.0537(11) 0.0500(11) 0.0685(13) -0.0069(10) 0.0043(9) -0.0181(9)
C3 0.0723(13) 0.0392(10) 0.0654(13) -0.0127(9) 0.0021(10) -0.0058(9)
C4 0.0558(12) 0.0494(11) 0.0695(13) -0.0205(10) 0.0055(10) 0.0079(9)
C5 0.0402(9) 0.0460(10) 0.0546(10) -0.0134(8) 0.0050(8) -0.0013(7)
C6 0.0378(8) 0.0353(8) 0.0329(8) -0.0021(6) -0.0009(6) -0.0005(7)
C7 0.0321(8) 0.0348(8) 0.0334(8) 0.0001(6) 0.0049(6) -0.0010(6)
C8 0.0326(8) 0.0319(8) 0.0311(7) 0.0015(6) 0.0043(6) 0.0006(6)
C9 0.0544(10) 0.0407(9) 0.0409(9) 0.0078(7) 0.0121(8) -0.0042(8)
C10 0.0933(16) 0.0647(13) 0.0341(9) 0.0074(9) 0.0166(10) -0.0028(11)
C11 0.0730(13) 0.0543(11) 0.0317(9) -0.0029(8) -0.0010(8) 0.0022(9)
C12 0.0402(8) 0.0376(9) 0.0306(7) -0.0015(6) 0.0038(6) -0.0024(7)
C13 0.0456(10) 0.0421(10) 0.0501(10) -0.0071(8) 0.0059(8) 0.0021(8)
C14 0.0496(11) 0.0445(10) 0.0621(11) -0.0057(9) 0.0146(9) 0.0004(8)
C15 0.0694(14) 0.0516(12) 0.0850(16) -0.0231(12) 0.0186(11) -0.0031(10)
Cl1 0.0604(3) 0.0441(3) 0.0341(2) 0.00701(17) 0.00768(18) -0.00142(19)
O1 0.0339(6) 0.0415(6) 0.0431(6) 0.0026(5) 0.0004(5) 0.0041(5)
O2 0.0491(7) 0.0455(7) 0.0457(7) -0.0081(5) 0.0058(5) -0.0149(5)

loop_
_atom_type_symbol
_atom_type_description
_atom_type_scat_dispersion_real
_atom_type_scat_dispersion_imag
_atom_type_scat_source
C C 0.0033 0.0016 'International Tables Vol C Tables 4.2.6.8 and 6.1.1.4'
H H 0.0000 0.0000 'International Tables Vol C Tables 4.2.6.8 and 6.1.1.4'
O O 0.0106 0.0060 'International Tables Vol C Tables 4.2.6.8 and 6.1.1.4'
Cl Cl 0.1484 0.1585 'International Tables Vol C Tables 4.2.6.8 and 6.1.1.4'

loop_
_geom_angle_atom_site_label_1
_geom_angle_atom_site_label_2
_geom_angle_atom_site_label_3
_geom_angle
C2 C1 C6 120.22(16)
C2 C1 H1 119.9
C6 C1 H1 119.9
C3 C2 C1 120.44(17)
C3 C2 H2 119.8
C1 C2 H2 119.8
C2 C3 C4 119.76(17)
C2 C3 H3 120.1
C4 C3 H3 120.1
C3 C4 C5 120.32(18)
C3 C4 H4 119.8
C5 C4 H4 119.8
C4 C5 C6 120.50(17)
C4 C5 H5 119.7
C6 C5 H5 119.7
C5 C6 C1 118.74(15)
C5 C6 C7 122.33(14)
C1 C6 C7 118.90(14)
C6 C7 C8 113.15(13)
C6 C7 Cl1 109.82(10)
C8 C7 Cl1 110.67(10)
C6 C7 H7 107.7
C8 C7 H7 107.7
Cl1 C7 H7 107.7
O1 C8 C9 107.66(12)
O1 C8 C7 109.47(12)
C9 C8 C7 109.97(13)
O1 C8 C12 107.04(12)
C9 C8 C12 103.97(12)
C7 C8 C12 118.19(12)
C8 C9 C10 106.06(14)
C8 C9 H9A 110.5
C10 C9 H9A 110.5
C8 C9 H9B 110.5
C10 C9 H9B 110.5
H9A C9 H9B 108.7
C11 C10 C9 106.74(14)
C11 C10 H10A 110.4
C9 C10 H10A 110.4
C11 C10 H10B 110.4
C9 C10 H10B 110.4
H10A C10 H10B 108.6
C10 C11 C12 106.05(15)
C10 C11 H11A 110.5
C12 C11 H11A 110.5
C10 C11 H11B 110.5
C12 C11 H11B 110.5
H11A C11 H11B 108.7
O2 C12 C11 112.26(14)
O2 C12 C13 109.19(13)
C11 C12 C13 112.74(14)
O2 C12 C8 108.37(12)
C11 C12 C8 101.45(13)
C13 C12 C8 112.61(13)
C14 C13 C12 112.10(14)
C14 C13 H13A 109.2
C12 C13 H13A 109.2
C14 C13 H13B 109.2
C12 C13 H13B 109.2
H13A C13 H13B 107.9
C15 C14 C13 177.0(2)
C14 C15 H15 180.0
C8 O1 H1A 109.5
C12 O2 H2A 109.5

loop_
_geom_bond_atom_site_label_1
_geom_bond_atom_site_label_2
_geom_bond_distance
C1 C2 1.386(3)
C1 C6 1.387(2)
C1 H1 0.9300
C2 C3 1.372(3)
C2 H2 0.9300
C3 C4 1.373(3)
C3 H3 0.9300
C4 C5 1.382(3)
C4 H4 0.9300
C5 C6 1.387(2)
C5 H5 0.9300
C6 C7 1.512(2)
C7 C8 1.534(2)
C7 Cl1 1.8070(15)
C7 H7 0.9800
C8 O1 1.4296(17)
C8 C9 1.531(2)
C8 C12 1.564(2)
C9 C10 1.531(3)
C9 H9A 0.9700
C9 H9B 0.9700
C10 C11 1.516(3)
C10 H10A 0.9700
C10 H10B 0.9700
C11 C12 1.528(2)
C11 H11A 0.9700
C11 H11B 0.9700
C12 O2 1.4194(18)
C12 C13 1.536(2)
C13 C14 1.466(2)
C13 H13A 0.9700
C13 H13B 0.9700
C14 C15 1.172(3)
C15 H15 0.9300
O1 H1A 0.8200
O2 H2A 0.8200

loop_
_geom_torsion_atom_site_label_1
_geom_torsion_atom_site_label_2
_geom_torsion_atom_site_label_3
_geom_torsion_atom_site_label_4
_geom_torsion
C6 C1 C2 C3 0.2(3)
C1 C2 C3 C4 -1.3(3)
C2 C3 C4 C5 0.7(3)
C3 C4 C5 C6 0.9(3)
C4 C5 C6 C1 -1.9(3)
C4 C5 C6 C7 176.04(16)
C2 C1 C6 C5 1.4(3)
C2 C1 C6 C7 -176.69(16)
C5 C6 C7 C8 -72.66(19)
C1 C6 C7 C8 105.31(16)
C5 C6 C7 Cl1 51.54(18)
C1 C6 C7 Cl1 -130.48(14)
C6 C7 C8 O1 62.61(16)
Cl1 C7 C8 O1 -61.13(14)
C6 C7 C8 C9 -55.48(16)
Cl1 C7 C8 C9 -179.22(11)
C6 C7 C8 C12 -174.57(12)
Cl1 C7 C8 C12 61.70(15)
O1 C8 C9 C10 86.66(16)
C7 C8 C9 C10 -154.14(15)
C12 C8 C9 C10 -26.68(17)
C8 C9 C10 C11 4.1(2)
C9 C10 C11 C12 20.8(2)
C10 C11 C12 O2 -152.12(15)
C10 C11 C12 C13 84.05(18)
C10 C11 C12 C8 -36.62(18)
O1 C8 C12 O2 43.27(15)
C9 C8 C12 O2 157.05(13)
C7 C8 C12 O2 -80.77(16)
O1 C8 C12 C11 -75.07(15)
C9 C8 C12 C11 38.72(16)
C7 C8 C12 C11 160.89(14)
O1 C8 C12 C13 164.17(12)
C9 C8 C12 C13 -82.05(15)
C7 C8 C12 C13 40.13(18)
O2 C12 C13 C14 -68.61(18)
C11 C12 C13 C14 56.9(2)
C8 C12 C13 C14 170.96(14)
C12 C13 C14 C15 -42(4)
